data_7152856
loop_
_publ_author_name
'Webber, Matthew J'
'Warren, Sarah A'
'Grainger, Damian M'
'Weston, Matthew'
'Clark, Stacy'
'Woodhead, Steven J'
'Powell, Lyn'
'Stokes, Stephen'
'Alanine, Alexander'
'Stonehouse, Jeffrey P'
'Frampton, Christopher S'
'White, Andrew J P'
'Spivey, Alan C'

_publ_section_title
;
 Towards the enantioselective synthesis of (-)-euonyminol--preparation of
 a fully functionalised lower-rim model.
;
_journal_issue 15
_journal_name_full 'Organic &amp; biomolecular chemistry'
_journal_page_first 2514
_journal_page_last 2533
_journal_paper_doi 10.1039/c3ob27187k
_journal_volume 11
_journal_year 2013
_chemical_absolute_configuration syn
_chemical_formula_moiety 'C17 H23 N O4, 0.5(C4 H8 O2)'
_chemical_formula_sum 'C19 H27 N O5'
_chemical_formula_weight 349.42
_chemical_name_systematic
;
?
;
_space_group_IT_number 78
_symmetry_cell_setting tetragonal
_symmetry_space_group_name_Hall 'P 4cw'
_symmetry_space_group_name_H-M 'P 43'
_atom_sites_solution_hydrogens geom
_atom_sites_solution_primary direct
_atom_sites_solution_secondary difmap
_audit_creation_method SHELXL-97
_cell_angle_alpha 90.00
_cell_angle_beta 90.00
_cell_angle_gamma 90.00
_cell_formula_units_Z 4
_cell_length_a 16.17422(15)
_cell_length_b 16.17422(15)
_cell_length_c 7.32793(11)
_cell_measurement_reflns_used 9356
_cell_measurement_temperature 173
_cell_measurement_theta_max 71.3444
_cell_measurement_theta_min 2.7297
_cell_volume 1917.03(4)
_computing_cell_refinement 'CrysAlis RED, Oxford Diffraction Ltd'
_computing_data_collection 'CrysAlis CCD, Oxford Diffraction Ltd'
_computing_data_reduction 'CrysAlis RED, Oxford Diffraction Ltd'
_computing_molecular_graphics 'Bruker SHELXTL'
_computing_publication_material 'Bruker SHELXTL'
_computing_structure_refinement 'SHELXL-97 (Sheldrick, 1997)'
_computing_structure_solution 'SHELXS-97 (Sheldrick, 1990)'
_diffrn_ambient_temperature 173
_diffrn_detector_area_resol_mean 8.2556
_diffrn_measured_fraction_theta_full 0.999
_diffrn_measured_fraction_theta_max 0.999
_diffrn_measurement_device_type 'OD Xcalibur PX Ultra'
_diffrn_measurement_method 'phi and omega scans'
_diffrn_radiation_monochromator graphite
_diffrn_radiation_source 'Enhance Ultra (Cu) X-ray Source'
_diffrn_radiation_type CuK\a
_diffrn_radiation_wavelength 1.54184
_diffrn_reflns_av_R_equivalents 0.0454
_diffrn_reflns_av_sigmaI/netI 0.0240
_diffrn_reflns_limit_h_max 19
_diffrn_reflns_limit_h_min -19
_diffrn_reflns_limit_k_max 19
_diffrn_reflns_limit_k_min -19
_diffrn_reflns_limit_l_max 8
_diffrn_reflns_limit_l_min -8
_diffrn_reflns_number 28203
_diffrn_reflns_theta_full 71.49
_diffrn_reflns_theta_max 71.49
_diffrn_reflns_theta_min 2.73
_diffrn_standards_number 0
_exptl_absorpt_coefficient_mu 0.713
_exptl_absorpt_correction_T_max 0.972
_exptl_absorpt_correction_T_min 0.900
_exptl_absorpt_correction_type analytical
_exptl_absorpt_process_details
;
CrysAlisPro, Agilent Technologies,
Version 1.171.35.21 (release 20-01-2012 CrysAlis171 .NET)
(compiled Jan 23 2012,18:06:46)
Analytical numeric absorption correction using a multifaceted crystal
model based on expressions derived by R.C. Clark & J.S. Reid.
(Clark, R. C. & Reid, J. S. (1995). Acta Cryst. A51, 887-897)
;
_exptl_crystal_colour Colourless
_exptl_crystal_density_diffrn 1.211
_exptl_crystal_density_method 'not measured'
_exptl_crystal_description needles
_exptl_crystal_F_000 752
_exptl_crystal_size_max 0.27
_exptl_crystal_size_mid 0.07
_exptl_crystal_size_min 0.04
_platon_squeeze_details
;
SQUEEZE suggested 102 e/cell = 25.5 e/asu
The solvents used were thf (C4H8O, 40e) in the preparation, and ethyl
acetate (C4H8O2, 48e) and hexane (C6H14, 60e) in the recrystallisation.
Before SQUEEZE, the solvent looked like ethyl acetate
0.5EtOAc = 24e, so this was used as the solvent present.
So, the atom list is low by 0.5(C4 H8 O2) = C2 H4 O, and the UNIT is
low by C8 H16 O4, i.e. C68 H92 N4 O16
;
_refine_diff_density_max 0.109
_refine_diff_density_min -0.128
_refine_diff_density_rms 0.028
_refine_ls_abs_structure_details 'Flack H D (1983), Acta Cryst. A39, 876-881, 1390 Friedel pairs'
_refine_ls_abs_structure_Flack -0.13(19)
_refine_ls_extinction_method none
_refine_ls_goodness_of_fit_ref 1.048
_refine_ls_hydrogen_treatment mixed
_refine_ls_matrix_type full
_refine_ls_number_parameters 203
_refine_ls_number_reflns 3400
_refine_ls_number_restraints 2
_refine_ls_restrained_S_all 1.048
_refine_ls_R_factor_all 0.0440
_refine_ls_R_factor_gt 0.0374
_refine_ls_shift/su_max 0.000
_refine_ls_shift/su_mean 0.000
_refine_ls_structure_factor_coef Fsqd
_refine_ls_weighting_details 'calc w=1/[\s^2^(Fo^2^)+(0.0616P)^2^+0.0234P] where P=(Fo^2^+2Fc^2^)/3'
_refine_ls_weighting_scheme calc
_refine_ls_wR_factor_gt 0.0947
_refine_ls_wR_factor_ref 0.0987
_reflns_number_gt 3022
_reflns_number_total 3400
_reflns_threshold_expression >2sigma(I)
_cod_data_source_file c3ob27187k.txt
_cod_data_source_block 28a
_cod_depositor_comments
;
The following automatic conversions were performed:

'_symmetry_cell_setting' value 'Tetragonal' changed to 'tetragonal'
according to /home/saulius/struct/CIF-dictionaries/cif_core.dic
dictionary named 'cif_core.dic' version 2.4.2 from 2011-04-26.

Automatic conversion script
Id: cif_fix_values 1891 2012-01-12 08:04:46Z andrius 

 Adding full bibliography for 7152853--7152857.cif.
;
_cod_original_cell_volume 1917.03(5)
_cod_original_sg_symbol_H-M P4(3)
_cod_database_code 7152856

loop_
_symmetry_equiv_pos_as_xyz
'x, y, z'
'-x, -y, z+1/2'
'-y, x, z+3/4'
'y, -x, z+1/4'

loop_
_atom_site_label
_atom_site_type_symbol
_atom_site_fract_x
_atom_site_fract_y
_atom_site_fract_z
_atom_site_U_iso_or_equiv
_atom_site_adp_type
_atom_site_occupancy
_atom_site_symmetry_multiplicity
_atom_site_calc_flag
_atom_site_refinement_flags
C1 C 0.47762(10) 0.20747(9) 0.5676(2) 0.0411(4) Uani 1 1 d .
H1A H 0.4876 0.1841 0.4447 0.049 Uiso 1 1 calc R
H1B H 0.4174 0.2053 0.5908 0.049 Uiso 1 1 calc R
C2 C 0.50519(10) 0.29751(9) 0.5686(2) 0.0361(3) Uani 1 1 d .
H2A H 0.5663 0.3001 0.5481 0.043 Uiso 1 1 calc R
C3 C 0.48528(9) 0.33248(9) 0.7564(2) 0.0353(3) Uani 1 1 d .
H3A H 0.4239 0.3340 0.7723 0.042 Uiso 1 1 calc R
C4 C 0.52213(9) 0.27953(9) 0.9041(2) 0.0373(3) Uani 1 1 d .
H4A H 0.5337 0.3048 1.0183 0.045 Uiso 1 1 calc R
C5 C 0.53949(10) 0.19998(9) 0.8855(2) 0.0375(3) Uani 1 1 d .
C6 C 0.58305(12) 0.14962(10) 1.0287(3) 0.0444(4) Uani 1 1 d .
H6A H 0.5443 0.1066 1.0764 0.053 Uiso 1 1 calc R
C7 C 0.66242(12) 0.10752(10) 0.9612(3) 0.0493(4) Uani 1 1 d .
H7A H 0.6744 0.0612 1.0475 0.059 Uiso 1 1 calc R
C8 C 0.65817(12) 0.06982(11) 0.7686(3) 0.0521(4) Uani 1 1 d .
H8A H 0.7159 0.0695 0.7200 0.063 Uiso 1 1 calc R
C9 C 0.60596(11) 0.12020(10) 0.6339(3) 0.0455(4) Uani 1 1 d .
H9A H 0.5944 0.0853 0.5258 0.055 Uiso 1 1 calc R
H9B H 0.6391 0.1680 0.5921 0.055 Uiso 1 1 calc R
C10 C 0.52211(11) 0.15296(9) 0.7103(2) 0.0412(4) Uani 1 1 d .
C11 C 0.46136(11) 0.34514(10) 0.4170(3) 0.0452(4) Uani 1 1 d .
H11A H 0.4797 0.4029 0.4183 0.068 Uiso 1 1 calc R
H11B H 0.4015 0.3429 0.4367 0.068 Uiso 1 1 calc R
H11C H 0.4747 0.3202 0.2987 0.068 Uiso 1 1 calc R
O12 O 0.51714(7) 0.41491(6) 0.77298(15) 0.0380(3) Uani 1 1 d D
H12 H 0.4884(11) 0.4421(11) 0.859(2) 0.051(5) Uiso 1 1 d D
O13 O 0.61004(9) 0.20169(7) 1.17853(18) 0.0534(3) Uani 1 1 d .
C14 C 0.69147(15) 0.21736(11) 1.1614(3) 0.0587(5) Uani 1 1 d .
O14 O 0.72745(12) 0.26014(9) 1.2721(3) 0.0794(5) Uani 1 1 d .
C15 C 0.72746(12) 0.17394(11) 0.9950(3) 0.0563(5) Uani 1 1 d .
O16 O 0.72456(8) 0.22822(8) 0.8409(2) 0.0590(4) Uani 1 1 d .
C17 C 0.77080(17) 0.30256(15) 0.8503(5) 0.0842(8) Uani 1 1 d .
H17A H 0.7632 0.3340 0.7372 0.126 Uiso 1 1 calc R
H17B H 0.8295 0.2894 0.8660 0.126 Uiso 1 1 calc R
H17C H 0.7516 0.3356 0.9541 0.126 Uiso 1 1 calc R
C18 C 0.81399(15) 0.14068(16) 1.0288(5) 0.0808(8) Uani 1 1 d .
H18A H 0.8520 0.1869 1.0497 0.121 Uiso 1 1 calc R
H18B H 0.8323 0.1090 0.9222 0.121 Uiso 1 1 calc R
H18C H 0.8134 0.1047 1.1364 0.121 Uiso 1 1 calc R
C19 C 0.63052(16) -0.02106(11) 0.7805(4) 0.0686(6) Uani 1 1 d .
H19A H 0.6286 -0.0449 0.6576 0.103 Uiso 1 1 calc R
H19B H 0.5754 -0.0240 0.8359 0.103 Uiso 1 1 calc R
H19C H 0.6699 -0.0522 0.8555 0.103 Uiso 1 1 calc R
C20 C 0.46558(12) 0.08364(10) 0.7504(3) 0.0497(4) Uani 1 1 d .
N21 N 0.41812(12) 0.03222(10) 0.7798(3) 0.0658(5) Uani 1 1 d .

loop_
_atom_site_aniso_label
_atom_site_aniso_U_11
_atom_site_aniso_U_22
_atom_site_aniso_U_33
_atom_site_aniso_U_23
_atom_site_aniso_U_13
_atom_site_aniso_U_12
C1 0.0475(8) 0.0369(8) 0.0389(9) -0.0013(7) -0.0040(7) -0.0019(6)
C2 0.0404(8) 0.0338(7) 0.0341(9) -0.0019(6) 0.0019(7) -0.0016(6)
C3 0.0373(7) 0.0321(7) 0.0363(9) 0.0009(6) 0.0048(7) -0.0015(6)
C4 0.0435(8) 0.0379(8) 0.0306(8) -0.0009(6) 0.0042(7) -0.0015(6)
C5 0.0430(8) 0.0355(7) 0.0340(9) 0.0015(6) 0.0036(7) -0.0009(6)
C6 0.0626(10) 0.0347(8) 0.0360(9) 0.0019(7) -0.0014(8) 0.0007(7)
C7 0.0641(11) 0.0361(8) 0.0476(11) 0.0031(7) -0.0042(8) 0.0070(7)
C8 0.0631(11) 0.0434(9) 0.0498(11) -0.0035(8) 0.0002(9) 0.0111(8)
C9 0.0582(10) 0.0385(8) 0.0399(10) -0.0044(7) 0.0063(8) 0.0043(7)
C10 0.0516(9) 0.0326(8) 0.0393(9) 0.0008(7) 0.0001(7) -0.0029(6)
C11 0.0567(10) 0.0406(8) 0.0383(9) 0.0021(7) -0.0065(8) -0.0024(7)
O12 0.0437(6) 0.0315(5) 0.0390(6) -0.0004(5) 0.0061(5) -0.0011(4)
O13 0.0757(9) 0.0458(7) 0.0386(7) 0.0004(5) -0.0096(6) 0.0038(6)
C14 0.0819(14) 0.0408(9) 0.0533(12) 0.0038(9) -0.0200(11) 0.0010(9)
O14 0.1027(12) 0.0607(8) 0.0748(12) -0.0100(8) -0.0363(10) -0.0013(8)
C15 0.0597(11) 0.0454(9) 0.0637(13) 0.0029(9) -0.0160(10) 0.0049(8)
O16 0.0564(7) 0.0518(7) 0.0687(10) 0.0121(7) -0.0072(7) -0.0053(6)
C17 0.0889(17) 0.0630(13) 0.101(2) 0.0051(14) 0.0022(16) -0.0191(12)
C18 0.0681(13) 0.0730(14) 0.101(2) -0.0011(15) -0.0237(14) 0.0153(11)
C19 0.1031(17) 0.0392(9) 0.0634(14) -0.0064(9) -0.0113(13) 0.0177(10)
C20 0.0703(12) 0.0360(8) 0.0429(10) -0.0014(8) -0.0035(9) -0.0056(8)
N21 0.0866(12) 0.0499(9) 0.0609(11) 0.0061(8) -0.0042(10) -0.0242(9)

loop_
_atom_type_symbol
_atom_type_description
_atom_type_scat_dispersion_real
_atom_type_scat_dispersion_imag
_atom_type_scat_source
C C 0.0181 0.0091 'International Tables Vol C Tables 4.2.6.8 and 6.1.1.4'
H H 0.0000 0.0000 'International Tables Vol C Tables 4.2.6.8 and 6.1.1.4'
N N 0.0311 0.0180 'International Tables Vol C Tables 4.2.6.8 and 6.1.1.4'
O O 0.0492 0.0322 'International Tables Vol C Tables 4.2.6.8 and 6.1.1.4'

loop_
_geom_angle_atom_site_label_1
_geom_angle_atom_site_label_2
_geom_angle_atom_site_label_3
_geom_angle
C2 C1 C10 113.96(13)
C3 C2 C1 107.30(12)
C3 C2 C11 111.85(13)
C1 C2 C11 110.08(13)
O12 C3 C4 109.04(13)
O12 C3 C2 110.22(12)
C4 C3 C2 110.81(12)
C5 C4 C3 124.32(15)
C4 C5 C6 123.65(15)
C4 C5 C10 122.31(15)
C6 C5 C10 113.91(13)
O13 C6 C5 110.76(12)
O13 C6 C7 104.46(15)
C5 C6 C7 114.04(15)
C15 C7 C6 102.26(15)
C15 C7 C8 117.33(18)
C6 C7 C8 115.72(16)
C9 C8 C7 113.85(14)
C9 C8 C19 112.56(17)
C7 C8 C19 109.87(17)
C8 C9 C10 115.34(15)
C20 C10 C5 109.08(14)
C20 C10 C1 106.23(14)
C5 C10 C1 111.87(13)
C20 C10 C9 110.61(13)
C5 C10 C9 108.22(14)
C1 C10 C9 110.82(14)
C14 O13 C6 109.44(15)
O14 C14 O13 120.9(2)
O14 C14 C15 127.9(2)
O13 C14 C15 111.20(16)
O16 C15 C18 112.1(2)
O16 C15 C14 109.65(14)
C18 C15 C14 112.6(2)
O16 C15 C7 106.36(16)
C18 C15 C7 114.38(17)
C14 C15 C7 101.03(17)
C17 O16 C15 117.69(19)
N21 C20 C10 176.5(2)

loop_
_geom_bond_atom_site_label_1
_geom_bond_atom_site_label_2
_geom_bond_distance
C1 C2 1.523(2)
C1 C10 1.546(2)
C2 C3 1.523(2)
C2 C11 1.526(2)
C3 O12 1.4345(17)
C3 C4 1.503(2)
C4 C5 1.324(2)
C5 C6 1.504(2)
C5 C10 1.518(2)
C6 O13 1.451(2)
C6 C7 1.535(3)
C7 C15 1.524(3)
C7 C8 1.539(3)
C8 C9 1.534(3)
C8 C19 1.539(3)
C9 C10 1.560(2)
C10 C20 1.476(2)
O13 C14 1.347(3)
C14 O14 1.215(2)
C14 C15 1.523(3)
C15 O16 1.431(3)
C15 C18 1.520(3)
O16 C17 1.418(3)
C20 N21 1.152(2)

loop_
_platon_squeeze_void_nr
_platon_squeeze_void_average_x
_platon_squeeze_void_average_y
_platon_squeeze_void_average_z
_platon_squeeze_void_volume
_platon_squeeze_void_count_electrons
_platon_squeeze_void_content
1 0.000 0.000 -0.038 415 102 ' '
